data_4112681
loop_
_publ_author_name
'Wei Lu'
'Michael C. W. Chan'
'Nianyong Zhu'
'Chi-Ming Che'
'Chuannan Li'
'Zheng Hui'

_publ_contact_author_address
;
Department of Chemistry, The University of Hong Kong, Pokfulam Road, 
Hong kong SAR, China
;
_publ_contact_author_name 'Chi-Ming Che (Prof.)'
_publ_section_title
;
 Structural and Spectroscopic Studies on Pt...Pt and \p-\p Interactions in
 Luminescent Multinuclear Cyclometalated Platinum(II) Homologues Tethered
 by Oligophosphine Auxiliaries
;
_journal_name_full 'Journal of the American Chemical Society'
_journal_page_first 7639
_journal_page_last 7651
_journal_paper_doi 10.1021/ja039727o
_journal_volume 126
_journal_year 2004
_chemical_formula_moiety 'C93 H80 Cl3 N8 O18 P3 Pt3'
_chemical_formula_sum 'C93 H80 Cl3 N8 O18 P3 Pt3'
_chemical_formula_weight 2382.18
_chemical_name_systematic
;
?
;
_space_group_IT_number 14
_symmetry_cell_setting monoclinic
_symmetry_space_group_name_Hall '-P 2yn'
_symmetry_space_group_name_H-M 'P 1 21/n 1'
_atom_sites_solution_hydrogens geom
_atom_sites_solution_primary direct
_atom_sites_solution_secondary difmap
_audit_creation_method SHELXL-97
_cell_angle_alpha 90.00
_cell_angle_beta 102.10(3)
_cell_angle_gamma 90.00
_cell_formula_units_Z 4
_cell_length_a 17.556(4)
_cell_length_b 20.772(4)
_cell_length_c 27.514(6)
_cell_measurement_reflns_used 0
_cell_measurement_temperature 253(2)
_cell_measurement_theta_max 0
_cell_measurement_theta_min 0
_cell_volume 9811(4)
_computing_cell_refinement Scalepack
_computing_data_collection Marcontrol
_computing_data_reduction Denzo
_computing_molecular_graphics 'Ortep-3 for Windows (Farrugia, 1997)'
_computing_publication_material 'WinGX publication routines (Farrugia, 1999)'
_computing_structure_refinement 'SHELXL-97 (Sheldrick, 1997)'
_computing_structure_solution SIR-97
_diffrn_ambient_temperature 253(2)
_diffrn_measured_fraction_theta_full 0.779
_diffrn_measured_fraction_theta_max 0.779
_diffrn_measurement_device_type 'Marresearch IPDS mar300'
_diffrn_measurement_method Oscillation
_diffrn_radiation_monochromator graphite
_diffrn_radiation_source 'fine-focus sealed tube'
_diffrn_radiation_type MoK\a
_diffrn_radiation_wavelength 0.71069
_diffrn_reflns_av_R_equivalents 0.0623
_diffrn_reflns_av_sigmaI/netI 0.1291
_diffrn_reflns_limit_h_max 19
_diffrn_reflns_limit_h_min -19
_diffrn_reflns_limit_k_max 21
_diffrn_reflns_limit_k_min -22
_diffrn_reflns_limit_l_max 32
_diffrn_reflns_limit_l_min -32
_diffrn_reflns_number 42464
_diffrn_reflns_theta_full 25.31
_diffrn_reflns_theta_max 25.31
_diffrn_reflns_theta_min 1.24
_exptl_absorpt_coefficient_mu 4.466
_exptl_absorpt_correction_type none
_exptl_crystal_colour 'orange red'
_exptl_crystal_density_diffrn 1.613
_exptl_crystal_description prism
_exptl_crystal_F_000 4672
_exptl_crystal_size_max 0.5
_exptl_crystal_size_mid 0.2
_exptl_crystal_size_min 0.15
_refine_diff_density_max 2.362
_refine_diff_density_min -1.943
_refine_diff_density_rms 0.306
_refine_ls_extinction_method none
_refine_ls_goodness_of_fit_ref 0.986
_refine_ls_hydrogen_treatment mixed
_refine_ls_matrix_type full
_refine_ls_number_parameters 1067
_refine_ls_number_reflns 13907
_refine_ls_number_restraints 2
_refine_ls_restrained_S_all 0.985
_refine_ls_R_factor_all 0.1038
_refine_ls_R_factor_gt 0.0553
_refine_ls_shift/su_max 0.001
_refine_ls_shift/su_mean 0.000
_refine_ls_structure_factor_coef Fsqd
_refine_ls_weighting_details 'calc w=1/[\s^2^(Fo^2^)+(0.0904P)^2^+0.0000P] where P=(Fo^2^+2Fc^2^)/3'
_refine_ls_weighting_scheme calc
_refine_ls_wR_factor_gt 0.1525
_refine_ls_wR_factor_ref 0.1733
_reflns_number_gt 7920
_reflns_number_total 13907
_reflns_threshold_expression >2sigma(I)
_cod_data_source_file ja039727osi20040406_083915_3.cif
_cod_data_source_block Cpd20(ClO4)3(2MeCN)-mar845
_cod_original_sg_symbol_H-M 'P 21/n'
_cod_database_code 4112681

loop_
_symmetry_equiv_pos_as_xyz
'x, y, z'
'-x+1/2, y+1/2, -z+1/2'
'-x, -y, -z'
'x-1/2, -y-1/2, z-1/2'

loop_
_atom_site_label
_atom_site_type_symbol
_atom_site_fract_x
_atom_site_fract_y
_atom_site_fract_z
_atom_site_U_iso_or_equiv
_atom_site_adp_type
_atom_site_occupancy
_atom_site_symmetry_multiplicity
_atom_site_calc_flag
_atom_site_refinement_flags
Pt1 Pt 0.03497(3) 0.15562(2) 0.26021(2) 0.03955(17) Uani 1 1 d .
Pt2 Pt 0.12290(4) 0.00583(2) 0.28047(2) 0.0562(2) Uani 1 1 d .
Pt3 Pt 0.19784(3) -0.14537(2) 0.33896(2) 0.04298(18) Uani 1 1 d .
P1 P 0.0019(2) 0.14378(14) 0.33492(14) 0.0419(9) Uani 1 1 d .
P2 P 0.0242(2) -0.00658(16) 0.32038(15) 0.0527(10) Uani 1 1 d .
P3 P 0.0811(2) -0.14866(15) 0.36133(14) 0.0441(9) Uani 1 1 d .
O1 O 0.1807(10) 0.1936(8) 0.0475(5) 0.118(5) Uani 1 1 d .
O2 O 0.0571(8) 0.1963(6) 0.0160(5) 0.097(4) Uani 1 1 d .
O3 O 0.4073(10) -0.0439(7) 0.1459(6) 0.123(6) Uani 1 1 d .
O4 O 0.4780(10) -0.0011(7) 0.2163(6) 0.116(5) Uani 1 1 d D
O5 O 0.5309(8) -0.1657(6) 0.2420(6) 0.095(5) Uani 1 1 d .
O6 O 0.5785(8) -0.1756(5) 0.3227(6) 0.099(4) Uani 1 1 d .
N1 N 0.0622(7) 0.1697(4) 0.1926(4) 0.039(3) Uani 1 1 d .
N2 N 0.1608(7) 0.1699(4) 0.2792(5) 0.048(3) Uani 1 1 d .
N3 N 0.2171(9) 0.0069(5) 0.2490(6) 0.059(3) Uani 1 1 d .
N4 N 0.0690(10) 0.0077(5) 0.1996(5) 0.069(4) Uani 1 1 d .
N5 N 0.3049(7) -0.1504(4) 0.3226(5) 0.049(3) Uani 1 1 d .
N6 N 0.2742(7) -0.1319(5) 0.4101(4) 0.048(3) Uani 1 1 d .
C1 C -0.0729(7) 0.1454(5) 0.2154(5) 0.041(3) Uani 1 1 d .
C2 C -0.1432(8) 0.1262(6) 0.2279(6) 0.059(4) Uani 1 1 d .
H2 H -0.1453 0.1173 0.2607 0.071 Uiso 1 1 calc R
C3 C -0.2086(9) 0.1208(8) 0.1908(7) 0.072(5) Uani 1 1 d .
H3 H -0.2546 0.1070 0.1990 0.086 Uiso 1 1 calc R
C4 C -0.2089(10) 0.1351(8) 0.1419(7) 0.074(5) Uani 1 1 d .
H4 H -0.2546 0.1330 0.1177 0.089 Uiso 1 1 calc R
C5 C -0.1389(10) 0.1526(7) 0.1299(6) 0.066(4) Uani 1 1 d .
H5 H -0.1371 0.1604 0.0969 0.079 Uiso 1 1 calc R
C6 C -0.0734(9) 0.1585(6) 0.1653(6) 0.050(4) Uani 1 1 d .
C7 C 0.0023(9) 0.1705(5) 0.1531(6) 0.046(4) Uani 1 1 d .
C8 C 0.0187(10) 0.1782(6) 0.1054(5) 0.054(4) Uani 1 1 d .
H8 H -0.0215 0.1779 0.0774 0.065 Uiso 1 1 calc R
C9 C 0.0949(10) 0.1862(6) 0.1006(6) 0.050(4) Uani 1 1 d .
C10 C 0.1548(9) 0.1852(5) 0.1440(6) 0.049(4) Uani 1 1 d .
H10 H 0.2065 0.1903 0.1415 0.059 Uiso 1 1 calc R
C11 C 0.1372(8) 0.1768(6) 0.1891(5) 0.043(3) Uani 1 1 d .
C12 C 0.1915(8) 0.1753(5) 0.2373(5) 0.038(3) Uani 1 1 d .
C13 C 0.2699(9) 0.1790(5) 0.2415(6) 0.049(4) Uani 1 1 d .
H13 H 0.2888 0.1825 0.2125 0.059 Uiso 1 1 calc R
C14 C 0.3244(9) 0.1780(6) 0.2875(6) 0.056(4) Uani 1 1 d .
H14 H 0.3780 0.1806 0.2902 0.067 Uiso 1 1 calc R
C15 C 0.2900(9) 0.1727(6) 0.3278(6) 0.051(4) Uani 1 1 d .
H15 H 0.3219 0.1722 0.3593 0.061 Uiso 1 1 calc R
C16 C 0.2100(8) 0.1682(6) 0.3238(6) 0.047(4) Uani 1 1 d .
H16 H 0.1902 0.1640 0.3525 0.056 Uiso 1 1 calc R
C17 C 0.1160(12) 0.1911(8) 0.0524(7) 0.069(5) Uani 1 1 d .
C18 C 0.0705(14) 0.2058(10) -0.0351(9) 0.131(8) Uiso 1 1 d .
H18A H 0.0284 0.2303 -0.0552 0.158 Uiso 1 1 calc R
H18B H 0.1192 0.2282 -0.0343 0.158 Uiso 1 1 calc R
C19 C 0.073(2) 0.1445(15) -0.0536(14) 0.236(17) Uiso 1 1 d .
H19A H 0.0822 0.1466 -0.0867 0.353 Uiso 1 1 calc R
H19B H 0.0243 0.1233 -0.0541 0.353 Uiso 1 1 calc R
H19C H 0.1144 0.1208 -0.0328 0.353 Uiso 1 1 calc R
C20 C 0.2003(8) 0.0103(6) 0.3336(5) 0.046(3) Uiso 1 1 d .
C21 C 0.2042(10) 0.0224(6) 0.3911(6) 0.068(4) Uiso 1 1 d .
H21 H 0.1567 0.0216 0.4010 0.082 Uiso 1 1 calc R
C22 C 0.2720(10) 0.0345(7) 0.4302(7) 0.075(5) Uiso 1 1 d .
H22 H 0.2662 0.0420 0.4626 0.089 Uiso 1 1 calc R
C23 C 0.3481(11) 0.0348(7) 0.4188(7) 0.083(5) Uiso 1 1 d .
H23 H 0.3934 0.0414 0.4427 0.099 Uiso 1 1 calc R
C24 C 0.3480(11) 0.0241(7) 0.3673(7) 0.080(5) Uiso 1 1 d .
H24 H 0.3957 0.0245 0.3577 0.096 Uiso 1 1 calc R
C25 C 0.2815(9) 0.0132(6) 0.3309(6) 0.061(4) Uiso 1 1 d .
C26 C 0.2847(11) 0.0080(6) 0.2790(6) 0.054(4) Uani 1 1 d .
C27 C 0.3513(10) 0.0037(6) 0.2599(7) 0.067(5) Uani 1 1 d .
H27 H 0.4006 0.0078 0.2802 0.080 Uiso 1 1 calc R
C28 C 0.3420(12) -0.0069(6) 0.2093(8) 0.075(6) Uani 1 1 d .
C29 C 0.2691(12) -0.0088(6) 0.1761(8) 0.073(5) Uani 1 1 d .
H29 H 0.2628 -0.0149 0.1420 0.087 Uiso 1 1 calc R
C30 C 0.2073(10) -0.0007(6) 0.2002(7) 0.058(4) Uani 1 1 d .
C31 C 0.1260(12) 0.0019(6) 0.1729(7) 0.068(5) Uani 1 1 d .
C32 C 0.098(2) 0.0036(7) 0.1186(8) 0.149(14) Uani 1 1 d .
H32 H 0.1306 0.0015 0.0960 0.179 Uiso 1 1 calc R
C33 C 0.0092(19) 0.0092(10) 0.1035(13) 0.157(17) Uani 1 1 d .
H33 H -0.0116 0.0083 0.0695 0.188 Uiso 1 1 calc R
C34 C -0.0352(19) 0.0144(13) 0.1285(12) 0.123(12) Uani 1 1 d .
H34 H -0.0881 0.0191 0.1151 0.147 Uiso 1 1 calc R
C35 C -0.0083(12) 0.0133(7) 0.1773(8) 0.072(5) Uani 1 1 d .
H35 H -0.0442 0.0165 0.1977 0.086 Uiso 1 1 calc R
C36 C 0.4116(15) -0.0205(9) 0.1830(10) 0.097(7) Uani 1 1 d .
C37 C 0.5484(19) -0.0181(15) 0.1976(12) 0.166(11) Uiso 1 1 d D
C39 C 0.1662(9) -0.1593(5) 0.2645(5) 0.046(4) Uani 1 1 d .
C40 C 0.0904(10) -0.1639(5) 0.2321(6) 0.053(4) Uani 1 1 d .
H40 H 0.0467 -0.1646 0.2462 0.064 Uiso 1 1 calc R
C41 C 0.0804(11) -0.1672(7) 0.1820(6) 0.068(5) Uani 1 1 d .
H41 H 0.0309 -0.1706 0.1619 0.081 Uiso 1 1 calc R
C42 C 0.1467(13) -0.1652(6) 0.1613(7) 0.076(6) Uani 1 1 d .
H42 H 0.1402 -0.1657 0.1269 0.092 Uiso 1 1 calc R
C43 C 0.2215(10) -0.1624(6) 0.1899(6) 0.056(4) Uani 1 1 d .
H43 H 0.2652 -0.1622 0.1758 0.068 Uiso 1 1 calc R
C44 C 0.2277(10) -0.1600(5) 0.2412(5) 0.052(4) Uani 1 1 d .
C45 C 0.3078(9) -0.1575(5) 0.2748(6) 0.051(4) Uani 1 1 d .
C46 C 0.3819(10) -0.1633(6) 0.2636(6) 0.054(4) Uani 1 1 d .
H46 H 0.3869 -0.1683 0.2309 0.065 Uiso 1 1 calc R
C47 C 0.4451(9) -0.1615(6) 0.3002(7) 0.054(4) Uani 1 1 d .
C48 C 0.4395(10) -0.1538(6) 0.3494(6) 0.055(4) Uani 1 1 d .
H48 H 0.4839 -0.1526 0.3747 0.066 Uiso 1 1 calc R
C49 C 0.3686(10) -0.1482(6) 0.3596(6) 0.050(4) Uani 1 1 d .
C50 C 0.3480(10) -0.1386(6) 0.4080(6) 0.052(4) Uani 1 1 d .
C51 C 0.4043(10) -0.1355(7) 0.4514(7) 0.076(5) Uani 1 1 d .
H51 H 0.4562 -0.1421 0.4502 0.091 Uiso 1 1 calc R
C52 C 0.3849(11) -0.1229(8) 0.4966(6) 0.075(5) Uani 1 1 d .
H52 H 0.4230 -0.1216 0.5257 0.091 Uiso 1 1 calc R
C53 C 0.3090(10) -0.1124(7) 0.4975(7) 0.068(5) Uani 1 1 d .
H53 H 0.2943 -0.1014 0.5270 0.082 Uiso 1 1 calc R
C54 C 0.2549(9) -0.1182(6) 0.4545(6) 0.057(4) Uani 1 1 d .
H54 H 0.2027 -0.1125 0.4553 0.069 Uiso 1 1 calc R
C55 C 0.5219(11) -0.1660(8) 0.2803(9) 0.072(5) Uani 1 1 d .
C56 C 0.6570(12) -0.1807(9) 0.3178(8) 0.104(6) Uiso 1 1 d .
H56A H 0.6674 -0.1446 0.2978 0.125 Uiso 1 1 calc R
H56B H 0.6612 -0.2194 0.2988 0.125 Uiso 1 1 calc R
C57 C 0.724(2) -0.1828(17) 0.3654(15) 0.271(19) Uiso 1 1 d .
H57A H 0.7734 -0.1861 0.3557 0.406 Uiso 1 1 calc R
H57B H 0.7170 -0.2194 0.3853 0.406 Uiso 1 1 calc R
H57C H 0.7230 -0.1441 0.3843 0.406 Uiso 1 1 calc R
C58 C 0.0089(8) 0.0606(5) 0.3596(5) 0.049(4) Uani 1 1 d .
H58A H 0.0510 0.0599 0.3887 0.058 Uiso 1 1 calc R
H58B H -0.0388 0.0519 0.3710 0.058 Uiso 1 1 calc R
C59 C 0.0403(8) -0.0697(5) 0.3693(5) 0.052(4) Uani 1 1 d .
H59A H 0.0735 -0.0506 0.3984 0.063 Uiso 1 1 calc R
H59B H -0.0098 -0.0773 0.3779 0.063 Uiso 1 1 calc R
C60 C -0.0952(8) 0.1719(6) 0.3407(5) 0.045(3) Uani 1 1 d .
C61 C -0.1377(9) 0.1426(7) 0.3683(6) 0.058(4) Uani 1 1 d .
H61 H -0.1191 0.1061 0.3865 0.070 Uiso 1 1 calc R
C62 C -0.2137(10) 0.1682(9) 0.3698(7) 0.085(6) Uani 1 1 d .
H62 H -0.2450 0.1472 0.3882 0.102 Uiso 1 1 calc R
C63 C -0.2394(11) 0.2224(9) 0.3445(7) 0.083(6) Uani 1 1 d .
H63 H -0.2892 0.2378 0.3444 0.100 Uiso 1 1 calc R
C64 C -0.1936(10) 0.2535(8) 0.3201(7) 0.075(5) Uani 1 1 d .
H64 H -0.2107 0.2921 0.3043 0.090 Uiso 1 1 calc R
C65 C -0.1190(9) 0.2295(6) 0.3174(6) 0.069(5) Uani 1 1 d .
H65 H -0.0870 0.2519 0.3003 0.083 Uiso 1 1 calc R
C66 C 0.0650(8) 0.1924(6) 0.3828(5) 0.044(3) Uani 1 1 d .
C67 C 0.1013(9) 0.1711(7) 0.4300(6) 0.061(4) Uani 1 1 d .
H67 H 0.0937 0.1287 0.4388 0.073 Uiso 1 1 calc R
C68 C 0.1470(10) 0.2096(8) 0.4633(6) 0.078(5) Uani 1 1 d .
H68 H 0.1689 0.1947 0.4950 0.093 Uiso 1 1 calc R
C69 C 0.1607(10) 0.2720(8) 0.4493(7) 0.079(5) Uani 1 1 d .
H69 H 0.1934 0.2989 0.4714 0.095 Uiso 1 1 calc R
C70 C 0.1265(10) 0.2941(7) 0.4032(7) 0.074(5) Uani 1 1 d .
H70 H 0.1363 0.3360 0.3943 0.088 Uiso 1 1 calc R
C71 C 0.0777(9) 0.2553(6) 0.3697(6) 0.060(4) Uani 1 1 d .
H71 H 0.0536 0.2712 0.3386 0.072 Uiso 1 1 calc R
C72 C -0.0741(12) -0.0290(7) 0.2838(6) 0.075(5) Uani 1 1 d .
C73 C -0.1425(12) -0.0103(8) 0.2999(8) 0.089(6) Uani 1 1 d .
H73 H -0.1381 0.0158 0.3278 0.107 Uiso 1 1 calc R
C74 C -0.2147(13) -0.0295(10) 0.2753(10) 0.110(8) Uani 1 1 d .
H74 H -0.2606 -0.0182 0.2849 0.132 Uiso 1 1 calc R
C75 C -0.2117(17) -0.0726(12) 0.2293(13) 0.168(16) Uani 1 1 d .
H75 H -0.2590 -0.0859 0.2099 0.201 Uiso 1 1 calc R
C76 C -0.1459(15) -0.0922(10) 0.2152(9) 0.111(8) Uani 1 1 d .
H76 H -0.1472 -0.1188 0.1878 0.133 Uiso 1 1 calc R
C77 C -0.0792(13) -0.0711(7) 0.2431(7) 0.086(6) Uani 1 1 d .
H77 H -0.0330 -0.0851 0.2352 0.103 Uiso 1 1 calc R
C78 C 0.0902(8) -0.1830(6) 0.4234(5) 0.046(4) Uani 1 1 d .
C79 C 0.1413(9) -0.2339(6) 0.4363(5) 0.058(4) Uani 1 1 d .
H79 H 0.1696 -0.2486 0.4135 0.070 Uiso 1 1 calc R
C80 C 0.1515(11) -0.2635(7) 0.4825(6) 0.072(5) Uani 1 1 d .
H80 H 0.1847 -0.2986 0.4903 0.086 Uiso 1 1 calc R
C81 C 0.1131(11) -0.2404(9) 0.5146(7) 0.086(6) Uani 1 1 d .
H81 H 0.1203 -0.2595 0.5458 0.103 Uiso 1 1 calc R
C82 C 0.0598(11) -0.1865(8) 0.5037(6) 0.082(5) Uani 1 1 d .
H82 H 0.0335 -0.1707 0.5272 0.098 Uiso 1 1 calc R
C83 C 0.0500(9) -0.1602(7) 0.4582(6) 0.061(4) Uani 1 1 d .
H83 H 0.0155 -0.1260 0.4499 0.073 Uiso 1 1 calc R
C84 C 0.0055(9) -0.2011(6) 0.3254(5) 0.046(4) Uani 1 1 d .
C85 C 0.0300(10) -0.2581(7) 0.3089(5) 0.061(4) Uani 1 1 d .
H85 H 0.0830 -0.2674 0.3149 0.074 Uiso 1 1 calc R
C86 C -0.0223(12) -0.3015(8) 0.2838(7) 0.078(5) Uani 1 1 d .
H86 H -0.0045 -0.3390 0.2715 0.094 Uiso 1 1 calc R
C87 C -0.0990(14) -0.2905(9) 0.2766(7) 0.098(7) Uani 1 1 d .
H87 H -0.1341 -0.3197 0.2587 0.118 Uiso 1 1 calc R
C88 C -0.1259(11) -0.2353(10) 0.2959(8) 0.095(6) Uani 1 1 d .
H88 H -0.1791 -0.2283 0.2923 0.114 Uiso 1 1 calc R
C89 C -0.0738(11) -0.1910(7) 0.3204(7) 0.072(5) Uani 1 1 d .
H89 H -0.0916 -0.1542 0.3336 0.087 Uiso 1 1 calc R
N7 N 0.3408(9) 0.1260(7) 0.1365(6) 0.091(4) Uiso 1 1 d .
N8 N 0.6003(19) -0.1776(15) 0.4522(14) 0.252(15) Uiso 1 1 d .
C90 C 0.3371(11) 0.0966(9) 0.0993(8) 0.096(6) Uiso 1 1 d .
C91 C 0.3391(13) 0.0610(10) 0.0519(9) 0.116(7) Uiso 1 1 d .
C92 C 0.6157(16) -0.2090(13) 0.4902(12) 0.148(10) Uiso 1 1 d .
C93 C 0.6312(17) -0.2285(13) 0.5407(12) 0.161(10) Uiso 1 1 d .
Cl1 Cl 0.1750(4) -0.0801(2) 0.0116(2) 0.0910(15) Uani 1 1 d .
Cl2 Cl 0.5336(3) 0.1559(3) 0.3611(2) 0.0970(16) Uani 1 1 d .
Cl3 Cl 0.1363(4) 0.0202(3) 0.5342(3) 0.129(2) Uani 1 1 d .
O7 O 0.2152(10) -0.0854(8) 0.0608(5) 0.144(6) Uani 1 1 d .
O8 O 0.1426(14) -0.0222(9) -0.0002(8) 0.225(11) Uani 1 1 d .
O9 O 0.2243(14) -0.0979(13) -0.0180(6) 0.231(12) Uani 1 1 d .
O10 O 0.1130(13) -0.1169(13) -0.0006(9) 0.252(13) Uani 1 1 d .
O11 O 0.4788(8) 0.1571(10) 0.3919(6) 0.180(9) Uani 1 1 d .
O12 O 0.5049(9) 0.1117(8) 0.3198(5) 0.144(6) Uani 1 1 d .
O13 O 0.6090(7) 0.1375(8) 0.3870(5) 0.128(5) Uani 1 1 d .
O14 O 0.5431(13) 0.2195(8) 0.3409(8) 0.203(9) Uani 1 1 d .
O15 O 0.0830(14) 0.0112(10) 0.4780(7) 0.211(10) Uani 1 1 d .
O16 O 0.1890(18) -0.0301(15) 0.5463(16) 0.38(2) Uani 1 1 d .
O17 O 0.1831(13) 0.0664(11) 0.5525(15) 0.41(3) Uani 1 1 d .
O18 O 0.0844(13) 0.0124(11) 0.5668(9) 0.250(14) Uani 1 1 d .
C38 C 0.590(3) 0.020(3) 0.228(2) 0.19(3) Uiso 0.50 1 d PD
C38' C 0.543(4) 0.032(3) 0.172(2) 0.23(3) Uiso 0.50 1 d PD

loop_
_atom_site_aniso_label
_atom_site_aniso_U_11
_atom_site_aniso_U_22
_atom_site_aniso_U_33
_atom_site_aniso_U_23
_atom_site_aniso_U_13
_atom_site_aniso_U_12
Pt1 0.0406(4) 0.0410(3) 0.0388(3) 0.0004(2) 0.0122(3) -0.0003(2)
Pt2 0.0806(5) 0.0410(3) 0.0547(4) 0.0001(2) 0.0316(4) 0.0033(3)
Pt3 0.0513(4) 0.0397(3) 0.0411(4) 0.0001(2) 0.0169(3) 0.0023(2)
P1 0.046(2) 0.0397(18) 0.043(2) 0.0029(15) 0.0152(19) 0.0032(15)
P2 0.069(3) 0.044(2) 0.048(3) 0.0004(17) 0.018(2) 0.0049(18)
P3 0.048(2) 0.0388(18) 0.049(2) 0.0044(16) 0.0174(19) 0.0048(16)
O1 0.098(12) 0.191(15) 0.066(10) 0.010(9) 0.019(9) -0.016(11)
O2 0.099(11) 0.154(11) 0.041(8) 0.003(8) 0.022(8) -0.006(9)
O3 0.163(15) 0.138(12) 0.097(12) -0.042(10) 0.092(11) -0.010(10)
O4 0.102(12) 0.150(12) 0.119(13) -0.026(10) 0.075(10) 0.012(10)
O5 0.112(12) 0.102(9) 0.090(11) -0.025(8) 0.065(10) -0.010(7)
O6 0.079(10) 0.103(9) 0.143(14) -0.013(8) 0.087(10) 0.009(7)
N1 0.045(8) 0.039(6) 0.035(7) -0.004(5) 0.008(6) -0.005(5)
N2 0.055(8) 0.046(6) 0.048(8) -0.002(5) 0.022(7) 0.000(5)
N3 0.077(11) 0.048(7) 0.055(10) -0.007(6) 0.023(8) -0.005(7)
N4 0.123(14) 0.045(7) 0.049(9) -0.005(6) 0.041(10) -0.010(7)
N5 0.067(9) 0.035(6) 0.047(8) 0.000(5) 0.017(7) 0.006(5)
N6 0.045(9) 0.055(6) 0.046(8) 0.007(5) 0.014(7) 0.007(5)
C1 0.032(9) 0.037(7) 0.054(10) -0.012(6) 0.007(7) -0.003(6)
C2 0.037(10) 0.071(9) 0.069(12) -0.007(8) 0.014(9) 0.005(7)
C3 0.030(10) 0.108(12) 0.081(14) -0.006(11) 0.020(10) -0.008(9)
C4 0.060(13) 0.105(12) 0.055(12) -0.007(10) 0.003(10) -0.003(10)
C5 0.057(12) 0.085(11) 0.056(11) 0.009(9) 0.012(10) -0.005(9)
C6 0.053(11) 0.050(8) 0.042(10) 0.001(7) 0.004(9) 0.002(7)
C7 0.055(11) 0.037(7) 0.049(10) -0.007(6) 0.019(9) -0.011(6)
C8 0.078(13) 0.043(7) 0.040(10) -0.010(6) 0.009(9) -0.001(7)
C9 0.059(12) 0.047(8) 0.048(11) 0.000(7) 0.019(9) -0.006(7)
C10 0.064(11) 0.045(8) 0.051(11) 0.005(7) 0.038(9) 0.003(7)
C11 0.035(10) 0.043(7) 0.052(11) -0.003(6) 0.012(8) -0.005(6)
C12 0.035(9) 0.037(7) 0.042(9) 0.002(6) 0.008(8) -0.005(6)
C13 0.051(11) 0.043(7) 0.061(11) 0.009(6) 0.030(9) 0.001(6)
C14 0.048(10) 0.059(9) 0.056(11) -0.002(7) 0.004(9) -0.008(7)
C15 0.058(12) 0.050(8) 0.039(10) 0.011(6) -0.002(8) 0.007(7)
C16 0.036(10) 0.056(8) 0.047(10) -0.007(7) 0.007(8) 0.004(6)
C17 0.060(13) 0.091(11) 0.057(13) 0.001(9) 0.016(12) -0.014(10)
C26 0.083(14) 0.034(7) 0.057(11) 0.000(7) 0.041(11) -0.006(8)
C27 0.087(14) 0.049(9) 0.075(13) -0.003(8) 0.040(11) -0.004(8)
C28 0.104(16) 0.051(9) 0.098(16) 0.000(9) 0.084(14) 0.004(9)
C29 0.074(14) 0.058(9) 0.094(15) -0.015(9) 0.036(13) -0.004(9)
C30 0.066(13) 0.033(7) 0.084(14) 0.000(7) 0.035(11) 0.007(7)
C31 0.108(17) 0.039(8) 0.068(13) -0.005(7) 0.045(12) 0.007(8)
C32 0.38(4) 0.025(9) 0.092(17) -0.010(9) 0.16(2) -0.014(14)
C33 0.14(3) 0.072(14) 0.19(4) 0.001(17) -0.11(3) 0.018(17)
C34 0.14(3) 0.107(17) 0.15(3) -0.023(17) 0.09(2) 0.014(16)
C35 0.075(15) 0.073(10) 0.060(13) 0.014(9) -0.004(12) 0.014(9)
C36 0.11(2) 0.076(13) 0.11(2) 0.011(12) 0.041(18) 0.003(12)
C39 0.057(11) 0.039(7) 0.050(10) -0.004(6) 0.029(9) 0.011(6)
C40 0.072(12) 0.044(8) 0.045(10) 0.001(6) 0.014(9) 0.002(7)
C41 0.089(15) 0.066(10) 0.049(12) 0.002(8) 0.016(11) 0.008(9)
C42 0.122(18) 0.049(9) 0.051(12) -0.009(7) 0.003(13) -0.001(10)
C43 0.085(14) 0.045(8) 0.047(11) -0.001(7) 0.031(10) -0.008(8)
C44 0.077(13) 0.034(7) 0.041(10) -0.006(6) 0.007(9) -0.003(7)
C45 0.075(13) 0.030(7) 0.057(11) 0.003(6) 0.037(10) 0.003(7)
C46 0.070(12) 0.046(8) 0.056(11) -0.008(7) 0.037(10) -0.009(7)
C47 0.044(10) 0.042(8) 0.081(13) -0.006(7) 0.025(10) 0.003(7)
C48 0.073(12) 0.050(8) 0.047(10) -0.008(7) 0.025(9) -0.002(7)
C49 0.067(12) 0.041(7) 0.051(11) -0.005(7) 0.035(10) 0.001(7)
C50 0.049(11) 0.057(8) 0.051(11) 0.003(7) 0.011(9) -0.001(7)
C51 0.059(13) 0.079(11) 0.092(16) 0.014(10) 0.022(12) 0.013(8)
C52 0.082(15) 0.106(13) 0.039(11) -0.007(9) 0.012(10) 0.002(10)
C53 0.054(12) 0.090(11) 0.062(13) 0.015(9) 0.015(10) 0.005(9)
C54 0.052(11) 0.079(10) 0.039(10) -0.001(8) 0.006(9) -0.001(8)
C55 0.050(13) 0.066(10) 0.091(16) -0.025(11) -0.006(13) -0.009(8)
C58 0.063(10) 0.045(7) 0.041(9) 0.011(6) 0.016(8) 0.013(6)
C59 0.054(10) 0.042(7) 0.066(11) 0.008(7) 0.026(8) 0.007(6)
C60 0.047(10) 0.046(7) 0.045(9) 0.003(6) 0.020(8) 0.003(6)
C61 0.057(11) 0.069(9) 0.056(11) 0.005(8) 0.029(9) 0.013(8)
C62 0.057(13) 0.127(16) 0.075(14) -0.004(12) 0.024(11) -0.021(11)
C63 0.089(16) 0.085(12) 0.086(15) 0.003(10) 0.040(12) 0.022(11)
C64 0.071(13) 0.073(11) 0.083(14) 0.007(9) 0.021(11) 0.015(9)
C65 0.062(12) 0.055(9) 0.100(14) 0.015(8) 0.039(10) 0.009(8)
C66 0.041(9) 0.056(8) 0.036(9) -0.015(7) 0.015(7) 0.001(6)
C67 0.064(12) 0.063(9) 0.057(11) 0.004(8) 0.017(9) -0.004(8)
C68 0.081(14) 0.093(13) 0.051(11) -0.012(10) -0.006(10) -0.004(10)
C69 0.081(14) 0.086(12) 0.066(14) -0.017(10) 0.007(11) -0.025(10)
C70 0.081(14) 0.064(10) 0.090(15) -0.005(10) 0.050(12) -0.015(9)
C71 0.092(13) 0.035(8) 0.058(11) -0.012(7) 0.029(10) -0.011(7)
C72 0.108(17) 0.057(10) 0.056(12) 0.012(8) 0.006(11) -0.010(9)
C73 0.080(16) 0.084(12) 0.107(17) 0.011(11) 0.027(14) 0.006(11)
C74 0.065(16) 0.110(16) 0.14(2) 0.017(15) -0.005(15) -0.033(13)
C75 0.11(2) 0.102(19) 0.24(4) 0.07(2) -0.09(3) -0.057(17)
C76 0.085(18) 0.108(16) 0.113(19) 0.004(13) -0.041(18) -0.019(15)
C77 0.117(18) 0.055(10) 0.081(15) 0.004(9) 0.013(13) 0.004(10)
C78 0.042(9) 0.050(8) 0.049(10) 0.004(7) 0.015(8) 0.001(6)
C79 0.073(12) 0.061(9) 0.049(10) -0.004(7) 0.028(9) 0.003(8)
C80 0.112(16) 0.065(10) 0.042(11) 0.015(8) 0.025(11) 0.011(9)
C81 0.100(16) 0.114(15) 0.044(12) 0.021(10) 0.016(11) -0.012(12)
C82 0.109(16) 0.092(12) 0.055(12) 0.007(10) 0.041(11) 0.014(11)
C83 0.068(12) 0.070(10) 0.049(11) 0.021(8) 0.021(9) 0.015(8)
C84 0.054(11) 0.050(8) 0.036(9) 0.000(6) 0.012(8) -0.009(7)
C85 0.074(12) 0.060(9) 0.053(11) -0.009(7) 0.018(9) -0.020(8)
C86 0.082(15) 0.067(11) 0.090(15) -0.013(9) 0.029(12) -0.015(10)
C87 0.108(19) 0.071(13) 0.098(17) 0.018(11) -0.021(14) -0.043(12)
C88 0.051(13) 0.111(16) 0.116(18) 0.021(13) 0.000(12) -0.026(12)
C89 0.070(14) 0.059(10) 0.090(14) 0.020(9) 0.022(11) 0.007(9)
Cl1 0.108(5) 0.098(3) 0.067(4) -0.007(3) 0.017(3) -0.001(3)
Cl2 0.077(4) 0.140(4) 0.069(4) 0.003(3) 0.006(3) 0.022(3)
Cl3 0.143(6) 0.119(4) 0.135(6) 0.013(4) 0.053(5) 0.016(4)
O7 0.173(16) 0.190(15) 0.066(11) -0.004(10) 0.023(11) 0.059(12)
O8 0.28(3) 0.153(16) 0.25(3) 0.101(16) 0.09(2) 0.095(17)
O9 0.26(3) 0.36(3) 0.063(12) -0.031(15) 0.026(15) 0.10(2)
O10 0.18(2) 0.33(3) 0.25(3) -0.06(2) 0.04(2) -0.16(2)
O11 0.061(10) 0.38(3) 0.103(13) -0.086(15) 0.030(9) 0.006(13)
O12 0.153(15) 0.196(15) 0.067(10) -0.048(10) -0.012(10) 0.014(12)
O13 0.054(9) 0.227(15) 0.091(11) 0.038(10) -0.011(8) 0.030(9)
O14 0.30(3) 0.103(12) 0.20(2) 0.038(12) 0.052(19) 0.038(13)
O15 0.28(3) 0.24(2) 0.098(15) 0.027(14) 0.020(16) -0.088(19)
O16 0.28(3) 0.32(3) 0.57(6) 0.13(4) 0.17(4) 0.20(3)
O17 0.16(2) 0.20(2) 0.80(7) -0.25(3) -0.07(3) -0.077(18)
O18 0.25(2) 0.33(3) 0.25(3) 0.17(2) 0.22(2) 0.11(2)

loop_
_atom_type_symbol
_atom_type_description
_atom_type_scat_dispersion_real
_atom_type_scat_dispersion_imag
_atom_type_scat_source
Pt Pt -1.7033 8.3905 'International Tables Vol C Tables 4.2.6.8 and 6.1.1.4'
P P 0.1023 0.0942 'International Tables Vol C Tables 4.2.6.8 and 6.1.1.4'
O O 0.0106 0.0060 'International Tables Vol C Tables 4.2.6.8 and 6.1.1.4'
N N 0.0061 0.0033 'International Tables Vol C Tables 4.2.6.8 and 6.1.1.4'
C C 0.0033 0.0016 'International Tables Vol C Tables 4.2.6.8 and 6.1.1.4'
Cl Cl 0.1484 0.1585 'International Tables Vol C Tables 4.2.6.8 and 6.1.1.4'
H H 0.0000 0.0000 'International Tables Vol C Tables 4.2.6.8 and 6.1.1.4'

loop_
_geom_angle_atom_site_label_1
_geom_angle_atom_site_label_2
_geom_angle_atom_site_label_3
_geom_angle
N1 Pt1 C1 80.2(5)
N1 Pt1 N2 77.3(5)
C1 Pt1 N2 157.4(5)
N1 Pt1 P1 177.7(3)
C1 Pt1 P1 98.9(4)
N2 Pt1 P1 103.7(3)
C20 Pt2 N3 78.5(6)
C20 Pt2 N4 155.8(6)
N3 Pt2 N4 77.7(6)
C20 Pt2 P2 97.9(5)
N3 Pt2 P2 172.9(4)
N4 Pt2 P2 106.2(4)
N5 Pt3 C39 80.7(5)
N5 Pt3 N6 77.2(5)
C39 Pt3 N6 157.9(5)
N5 Pt3 P3 174.5(3)
C39 Pt3 P3 101.5(4)
N6 Pt3 P3 100.6(3)
C66 P1 C60 101.1(6)
C66 P1 C58 105.5(6)
C60 P1 C58 104.8(6)
C66 P1 Pt1 111.2(5)
C60 P1 Pt1 117.6(5)
C58 P1 Pt1 115.1(4)
C58 P2 C59 97.5(6)
C58 P2 C72 106.0(8)
C59 P2 C72 101.4(7)
C58 P2 Pt2 115.3(5)
C59 P2 Pt2 114.8(5)
C72 P2 Pt2 119.0(6)
C59 P3 C78 101.5(6)
C59 P3 C84 109.9(7)
C78 P3 C84 100.5(6)
C59 P3 Pt3 114.1(5)
C78 P3 Pt3 111.1(5)
C84 P3 Pt3 117.8(5)
C17 O2 C18 119.1(16)
C36 O4 C37 110.4(19)
C55 O6 C56 118.3(16)
C7 N1 C11 123.4(12)
C7 N1 Pt1 116.5(9)
C11 N1 Pt1 120.1(9)
C16 N2 C12 118.5(12)
C16 N2 Pt1 129.8(10)
C12 N2 Pt1 111.4(9)
C26 N3 C30 123.7(15)
C26 N3 Pt2 116.6(11)
C30 N3 Pt2 119.2(12)
C31 N4 C35 122.2(16)
C31 N4 Pt2 109.2(13)
C35 N4 Pt2 128.5(13)
C45 N5 C49 123.5(13)
C45 N5 Pt3 116.9(11)
C49 N5 Pt3 119.6(10)
C50 N6 C54 119.5(13)
C50 N6 Pt3 112.2(10)
C54 N6 Pt3 128.3(10)
C6 C1 C2 118.0(13)
C6 C1 Pt1 112.8(10)
C2 C1 Pt1 129.2(12)
C3 C2 C1 118.8(15)
C2 C3 C4 122.8(15)
C3 C4 C5 117.8(16)
C6 C5 C4 121.1(16)
C5 C6 C1 121.4(14)
C5 C6 C7 122.0(15)
C1 C6 C7 116.1(13)
N1 C7 C8 118.4(13)
N1 C7 C6 114.1(13)
C8 C7 C6 127.4(15)
C9 C8 C7 119.6(14)
C8 C9 C10 118.6(14)
C8 C9 C17 122.2(16)
C10 C9 C17 119.0(15)
C11 C10 C9 120.3(14)
N1 C11 C10 119.7(13)
N1 C11 C12 113.1(13)
C10 C11 C12 127.2(14)
C13 C12 N2 120.1(13)
C13 C12 C11 122.1(13)
N2 C12 C11 117.8(12)
C12 C13 C14 123.9(14)
C15 C14 C13 113.1(14)
C14 C15 C16 123.5(14)
N2 C16 C15 121.0(14)
O1 C17 O2 123.3(19)
O1 C17 C9 123.1(19)
O2 C17 C9 113.5(17)
C19 C18 O2 105(2)
C25 C20 C21 102.0(12)
C25 C20 Pt2 123.4(11)
C21 C20 Pt2 134.0(11)
C22 C21 C20 128.6(15)
C23 C22 C21 119.8(17)
C22 C23 C24 114.0(17)
C25 C24 C23 124.4(18)
C24 C25 C26 121.7(16)
C24 C25 C20 131.2(16)
C26 C25 C20 107.0(14)
N3 C26 C27 119.4(15)
N3 C26 C25 114.3(15)
C27 C26 C25 126.3(18)
C26 C27 C28 117.5(17)
C27 C28 C29 123.8(16)
C27 C28 C36 123(2)
C29 C28 C36 112.7(18)
C30 C29 C28 112.4(17)
N3 C30 C29 123.1(17)
N3 C30 C31 114.8(15)
C29 C30 C31 122.1(18)
N4 C31 C30 118.2(16)
N4 C31 C32 114.7(19)
C30 C31 C32 127(2)
C31 C32 C33 112(2)
C34 C33 C32 129(4)
C33 C34 C35 117(4)
C34 C35 N4 124(2)
O3 C36 O4 128(2)
O3 C36 C28 126(2)
O4 C36 C28 106(2)
C38' C37 C38 80(5)
C38' C37 O4 92(3)
C38 C37 O4 91(3)
C44 C39 C40 115.3(14)
C44 C39 Pt3 113.5(11)
C40 C39 Pt3 131.0(11)
C41 C40 C39 122.6(16)
C40 C41 C42 118.1(17)
C43 C42 C41 122.7(16)
C42 C43 C44 116.2(16)
C39 C44 C43 125.0(15)
C39 C44 C45 116.0(13)
C43 C44 C45 119.0(15)
N5 C45 C46 117.0(15)
N5 C45 C44 112.5(13)
C46 C45 C44 130.5(15)
C47 C46 C45 119.7(15)
C46 C47 C48 121.4(14)
C46 C47 C55 112.2(16)
C48 C47 C55 126.3(16)
C49 C48 C47 118.3(15)
C48 C49 N5 120.1(14)
C48 C49 C50 128.4(16)
N5 C49 C50 111.5(14)
N6 C50 C51 119.3(15)
N6 C50 C49 119.2(15)
C51 C50 C49 121.5(16)
C52 C51 C50 121.3(16)
C53 C52 C51 118.4(17)
C52 C53 C54 118.7(17)
C53 C54 N6 122.6(15)
O5 C55 O6 126(2)
O5 C55 C47 130(2)
O6 C55 C47 103.6(18)
O6 C56 C57 120(2)
P2 C58 P1 120.4(7)
P3 C59 P2 123.5(8)
C61 C60 C65 121.0(14)
C61 C60 P1 123.3(11)
C65 C60 P1 115.5(11)
C60 C61 C62 119.0(15)
C63 C62 C61 120.2(17)
C64 C63 C62 119.7(18)
C63 C64 C65 121.6(16)
C60 C65 C64 118.2(14)
C71 C66 C67 118.5(13)
C71 C66 P1 115.9(11)
C67 C66 P1 125.7(11)
C68 C67 C66 122.3(14)
C67 C68 C69 118.7(16)
C70 C69 C68 120.2(16)
C69 C70 C71 121.1(15)
C70 C71 C66 119.1(15)
C77 C72 C73 120.1(18)
C77 C72 P2 118.8(17)
C73 C72 P2 120.8(15)
C74 C73 C72 122(2)
C73 C74 C75 113(2)
C76 C75 C74 125(2)
C77 C76 C75 116(3)
C76 C77 C72 124(2)
C79 C78 C83 118.6(13)
C79 C78 P3 117.6(11)
C83 C78 P3 123.7(10)
C78 C79 C80 121.7(14)
C81 C80 C79 118.0(16)
C80 C81 C82 122.9(16)
C83 C82 C81 117.3(16)
C82 C83 C78 121.4(15)
C85 C84 C89 118.4(13)
C85 C84 P3 116.6(12)
C89 C84 P3 124.2(12)
C86 C85 C84 120.9(16)
C87 C86 C85 120.7(17)
C86 C87 C88 119.8(17)
C89 C88 C87 119.8(18)
C88 C89 C84 120.1(16)
N7 C90 C91 175(2)
N8 C92 C93 164(3)
O10 Cl1 O8 100.0(17)
O10 Cl1 O9 106.6(16)
O8 Cl1 O9 113.0(15)
O10 Cl1 O7 115.2(14)
O8 Cl1 O7 114.1(13)
O9 Cl1 O7 107.7(11)
O11 Cl2 O13 112.8(10)
O11 Cl2 O14 111.1(13)
O13 Cl2 O14 105.4(11)
O11 Cl2 O12 108.1(10)
O13 Cl2 O12 110.7(10)
O14 Cl2 O12 108.7(11)
O17 Cl3 O16 97(2)
O17 Cl3 O18 106(2)
O16 Cl3 O18 104.3(17)
O17 Cl3 O15 130(2)
O16 Cl3 O15 111(2)
O18 Cl3 O15 105.6(14)
C37 C38 C38' 50(2)
C37 C38' C38 50(2)

loop_
_geom_bond_atom_site_label_1
_geom_bond_atom_site_label_2
_geom_bond_distance
Pt1 N1 2.036(11)
Pt1 C1 2.043(13)
Pt1 N2 2.181(12)
Pt1 P1 2.263(4)
Pt2 C20 1.778(13)
Pt2 N3 2.022(13)
Pt2 N4 2.227(14)
Pt2 P2 2.252(4)
Pt3 N5 2.024(12)
Pt3 C39 2.028(14)
Pt3 N6 2.147(12)
Pt3 P3 2.260(4)
P1 C66 1.837(13)
P1 C60 1.842(14)
P1 C58 1.852(11)
P2 C58 1.818(12)
P2 C59 1.857(12)
P2 C72 1.866(18)
P3 C59 1.822(12)
P3 C78 1.826(14)
P3 C84 1.837(13)
O1 C17 1.171(19)
O2 C17 1.28(2)
O2 C18 1.49(2)
O3 C36 1.12(2)
O4 C36 1.38(2)
O4 C37 1.48(3)
O5 C55 1.10(2)
O6 C55 1.38(2)
O6 C56 1.42(2)
N1 C7 1.345(16)
N1 C11 1.349(16)
N2 C16 1.345(16)
N2 C12 1.376(16)
N3 C26 1.296(19)
N3 C30 1.326(19)
N4 C31 1.37(2)
N4 C35 1.37(2)
N5 C45 1.335(17)
N5 C49 1.347(18)
N6 C50 1.316(17)
N6 C54 1.362(17)
C1 C6 1.403(19)
C1 C2 1.406(18)
C2 C3 1.37(2)
C3 C4 1.37(2)
C4 C5 1.39(2)
C5 C6 1.348(19)
C6 C7 1.459(19)
C7 C8 1.411(19)
C8 C9 1.382(19)
C9 C10 1.417(19)
C9 C17 1.45(2)
C10 C11 1.349(18)
C11 C12 1.463(18)
C12 C13 1.359(17)
C13 C14 1.419(19)
C14 C15 1.37(2)
C15 C16 1.388(18)
C18 C19 1.37(3)
C20 C25 1.446(19)
C20 C21 1.59(2)
C21 C22 1.45(2)
C22 C23 1.43(2)
C23 C24 1.43(2)
C24 C25 1.39(2)
C25 C26 1.44(2)
C26 C27 1.38(2)
C27 C28 1.38(2)
C28 C29 1.41(2)
C28 C36 1.57(3)
C29 C30 1.39(2)
C30 C31 1.47(2)
C31 C32 1.47(3)
C32 C33 1.53(4)
C33 C34 1.15(4)
C34 C35 1.33(3)
C37 C38' 1.26(5)
C37 C38 1.26(5)
C39 C44 1.365(19)
C39 C40 1.441(19)
C40 C41 1.35(2)
C41 C42 1.40(2)
C42 C43 1.38(2)
C43 C44 1.394(19)
C44 C45 1.51(2)
C45 C46 1.404(19)
C46 C47 1.33(2)
C47 C48 1.39(2)
C47 C55 1.56(2)
C48 C49 1.337(19)
C49 C50 1.464(19)
C50 C51 1.38(2)
C51 C52 1.38(2)
C52 C53 1.36(2)
C53 C54 1.359(19)
C56 C57 1.57(4)
C60 C61 1.319(18)
C60 C65 1.381(18)
C61 C62 1.44(2)
C62 C63 1.35(2)
C63 C64 1.32(2)
C64 C65 1.42(2)
C66 C71 1.387(17)
C66 C67 1.392(19)
C67 C68 1.35(2)
C68 C69 1.39(2)
C69 C70 1.36(2)
C70 C71 1.38(2)
C72 C77 1.41(2)
C72 C73 1.42(2)
C73 C74 1.36(2)
C74 C75 1.56(4)
C75 C76 1.35(4)
C76 C77 1.33(2)
C78 C79 1.384(18)
C78 C83 1.388(19)
C79 C80 1.389(19)
C80 C81 1.31(2)
C81 C82 1.45(2)
C82 C83 1.34(2)
C84 C85 1.370(18)
C84 C89 1.38(2)
C85 C86 1.37(2)
C86 C87 1.34(2)
C87 C88 1.39(3)
C88 C89 1.37(2)
N7 C90 1.18(2)
N8 C92 1.21(4)
C90 C91 1.50(3)
C92 C93 1.42(3)
Cl1 O10 1.316(17)
Cl1 O8 1.342(16)
Cl1 O9 1.36(2)
Cl1 O7 1.394(14)
Cl2 O11 1.410(15)
Cl2 O13 1.417(12)
Cl2 O14 1.456(16)
Cl2 O12 1.466(14)
Cl3 O17 1.294(15)
Cl3 O16 1.39(2)
Cl3 O18 1.414(15)
Cl3 O15 1.643(19)
C38 C38' 1.62(9)
